data_4084312
loop_
_publ_author_name
'Hansmann, Max M.'
'Rominger, Frank'
'Boone, Michael P.'
'Stephan, Douglas W.'
'Hashmi, A. Stephen K.'

_publ_section_title
;
 Reactivity of Organogold Compounds with B(C6F5)3: Gold--Boron
 Transmetalation via \s-B/\p-Au Species
;
_journal_issue 17
_journal_name_full Organometallics
_journal_page_first 4461
_journal_paper_doi 10.1021/om5006885
_journal_volume 33
_journal_year 2014
_chemical_formula_sum 'C84 H86 Au2 B Cl4 F15 N4'
_chemical_formula_weight 1983.11
_chemical_name_common '14 in manuscript'
_chemical_name_systematic
;
 ?
;
_space_group_crystal_system orthorhombic
_space_group_IT_number 19
_space_group_name_Hall 'P 2ac 2ab'
_space_group_name_H-M_alt 'P 21 21 21'
_symmetry_space_group_name_Hall 'P 2ac 2ab'
_symmetry_space_group_name_H-M 'P 21 21 21'
_atom_sites_solution_hydrogens geom
_audit_creation_method SHELXL-2014
_cell_angle_alpha 90
_cell_angle_beta 90
_cell_angle_gamma 90
_cell_formula_units_Z 4
_cell_length_a 14.204(4)
_cell_length_b 21.125(6)
_cell_length_c 29.456(9)
_cell_measurement_reflns_used 5659
_cell_measurement_temperature 200(2)
_cell_measurement_theta_max 24.77
_cell_measurement_theta_min 2.21
_cell_volume 8839(4)
_computing_cell_refinement 'Bruker SAINT'
_computing_data_collection 'Bruker APEX2'
_computing_data_reduction 'Bruker SAINT'
_computing_molecular_graphics 'Bruker SHELXTL'
_computing_publication_material 'Bruker SHELXTL'
_computing_structure_refinement 'SHELXL-2014 (Sheldrick, 2014)'
_computing_structure_solution 'SHELXS-97 (Sheldrick 2008)'
_diffrn_ambient_temperature 200(2)
_diffrn_measured_fraction_theta_full 0.595
_diffrn_measured_fraction_theta_max 0.995
_diffrn_measurement_device_type 'Bruker APEX'
_diffrn_measurement_method '\f and \w scans'
_diffrn_radiation_type MoK\a
_diffrn_radiation_wavelength 0.71073
_diffrn_reflns_av_R_equivalents 0.0915
_diffrn_reflns_av_unetI/netI 0.0862
_diffrn_reflns_Laue_measured_fraction_full 0.595
_diffrn_reflns_Laue_measured_fraction_max 0.995
_diffrn_reflns_limit_h_max 14
_diffrn_reflns_limit_h_min -14
_diffrn_reflns_limit_k_max 21
_diffrn_reflns_limit_k_min -21
_diffrn_reflns_limit_l_max 29
_diffrn_reflns_limit_l_min -29
_diffrn_reflns_number 38953
_diffrn_reflns_point_group_measured_fraction_full 0.585
_diffrn_reflns_point_group_measured_fraction_max 0.993
_diffrn_reflns_theta_full 25.242
_diffrn_reflns_theta_max 20.942
_diffrn_reflns_theta_min 1.186
_diffrn_source 'sealed tube'
_exptl_absorpt_coefficient_mu 3.512
_exptl_absorpt_correction_T_max 0.7554
_exptl_absorpt_correction_T_min 0.5082
_exptl_absorpt_correction_type multi-scan
_exptl_absorpt_process_details
;
Sheldrick, G. M. (2008). <i>SADABS</i>. University of G\"ottingen, Germany.
;
_exptl_crystal_colour colourless
_exptl_crystal_density_diffrn 1.490
_exptl_crystal_description polyhedron
_exptl_crystal_F_000 3936
_exptl_crystal_size_max 0.170
_exptl_crystal_size_mid 0.150
_exptl_crystal_size_min 0.100
_refine_diff_density_max 2.999
_refine_diff_density_min -1.216
_refine_diff_density_rms 0.172
_refine_ls_abs_structure_details
;
 Flack x determined using 2718 quotients [(I+)-(I-)]/[(I+)+(I-)]
 (Parsons, Flack and Wagner, Acta Cryst. B69 (2013) 249-259).
;
_refine_ls_abs_structure_Flack 0.068(7)
_refine_ls_extinction_method none
_refine_ls_goodness_of_fit_ref 1.104
_refine_ls_hydrogen_treatment constr
_refine_ls_matrix_type full
_refine_ls_number_parameters 904
_refine_ls_number_reflns 9360
_refine_ls_number_restraints 1716
_refine_ls_restrained_S_all 1.035
_refine_ls_R_factor_all 0.1061
_refine_ls_R_factor_gt 0.0821
_refine_ls_shift/su_max 0.005
_refine_ls_shift/su_mean 0.000
_refine_ls_structure_factor_coef Fsqd
_refine_ls_weighting_details 'w=1/[\s^2^(Fo^2^)+(0.0875P)^2^+139.5978P] where P=(Fo^2^+2Fc^2^)/3'
_refine_ls_weighting_scheme calc
_refine_ls_wR_factor_gt 0.2006
_refine_ls_wR_factor_ref 0.2142
_reflns_Friedel_coverage 0.800
_reflns_Friedel_fraction_full 0.573
_reflns_Friedel_fraction_max 0.992
_reflns_number_gt 7335
_reflns_number_total 9360
_reflns_threshold_expression 'I > 2\s(I)'
_cod_data_source_file om5006885_si_002.cif
_cod_data_source_block mah43
_cod_original_cell_volume 8838(4)
_cod_database_code 4084312
_shelx_space_group_comment
;
The symmetry employed for this shelxl refinement is uniquely defined
by the following loop, which should always be used as a source of
symmetry information in preference to the above space-group names.
They are only intended as comments.
;
_shelx_estimated_absorpt_t_min 0.587
_shelx_estimated_absorpt_t_max 0.720
_shelxl_version_number 2014-3

loop_
_space_group_symop_operation_xyz
'x, y, z'
'-x+1/2, -y, z+1/2'
'-x, y+1/2, -z+1/2'
'x+1/2, -y+1/2, -z'

loop_
_atom_site_label
_atom_site_type_symbol
_atom_site_fract_x
_atom_site_fract_y
_atom_site_fract_z
_atom_site_U_iso_or_equiv
_atom_site_adp_type
_atom_site_occupancy
_atom_site_site_symmetry_order
_atom_site_calc_flag
_atom_site_refinement_flags_posn
_atom_site_refinement_flags_adp
Au1 Au 0.80082(11) 0.41660(7) 0.11545(4) 0.0553(5) Uani 1 1 d D U
C1 C 0.8647(14) 0.4353(13) 0.1732(8) 0.036(7) Uani 1 1 d D U
N2 N 0.9508(13) 0.4135(11) 0.1853(6) 0.040(5) Uani 1 1 d D U
C3 C 0.9723(18) 0.4280(15) 0.2300(8) 0.049(8) Uani 1 1 d D U
H3 H 1.0268 0.4157 0.2465 0.059 Uiso 1 1 calc R U
C4 C 0.9008(16) 0.4628(14) 0.2450(8) 0.038(7) Uani 1 1 d D U
H4 H 0.8958 0.4821 0.2740 0.045 Uiso 1 1 calc R U
N5 N 0.8347(13) 0.4657(11) 0.2103(6) 0.047(6) Uani 1 1 d D U
C11 C 1.0120(12) 0.3848(8) 0.1542(6) 0.046(6) Uani 1 1 d DG U
C12 C 1.0139(13) 0.3193(8) 0.1494(7) 0.060(7) Uani 1 1 d DG U
C13 C 1.0785(16) 0.2913(8) 0.1202(8) 0.077(10) Uani 1 1 d DG U
H13 H 1.0799 0.2466 0.1169 0.092 Uiso 1 1 calc R U
C14 C 1.1411(15) 0.3288(11) 0.0958(8) 0.078(10) Uani 1 1 d DG U
H14 H 1.1853 0.3097 0.0758 0.094 Uiso 1 1 calc R U
C15 C 1.1392(16) 0.3942(10) 0.1006(8) 0.108(17) Uani 1 1 d DG U
H15 H 1.1820 0.4198 0.0840 0.130 Uiso 1 1 calc R U
C16 C 1.0746(16) 0.4222(7) 0.1299(8) 0.076(9) Uani 1 1 d DG U
C17 C 0.9499(18) 0.2785(13) 0.1763(10) 0.071(8) Uani 1 1 d D U
H17 H 0.9132 0.3069 0.1969 0.085 Uiso 1 1 calc R U
C171 C 1.005(3) 0.2321(18) 0.2064(13) 0.090(13) Uani 1 1 d D U
H17A H 0.9601 0.2060 0.2236 0.135 Uiso 1 1 calc R U
H17B H 1.0440 0.2049 0.1873 0.135 Uiso 1 1 calc R U
H17C H 1.0444 0.2559 0.2275 0.135 Uiso 1 1 calc R U
C172 C 0.878(3) 0.2404(19) 0.1483(15) 0.099(14) Uani 1 1 d D U
H17D H 0.8390 0.2150 0.1687 0.148 Uiso 1 1 calc R U
H17E H 0.8379 0.2696 0.1311 0.148 Uiso 1 1 calc R U
H17F H 0.9115 0.2125 0.1272 0.148 Uiso 1 1 calc R U
C19 C 1.080(2) 0.4924(12) 0.1359(11) 0.085(9) Uani 1 1 d D U
H19 H 1.0310 0.5052 0.1587 0.102 Uiso 1 1 calc R U
C191 C 1.177(3) 0.514(2) 0.1532(16) 0.125(16) Uani 1 1 d D U
H19A H 1.1770 0.5605 0.1566 0.187 Uiso 1 1 calc R U
H19B H 1.1902 0.4946 0.1826 0.187 Uiso 1 1 calc R U
H19C H 1.2256 0.5020 0.1313 0.187 Uiso 1 1 calc R U
C192 C 1.060(3) 0.5281(19) 0.0914(13) 0.112(14) Uani 1 1 d D U
H19D H 1.0643 0.5738 0.0968 0.168 Uiso 1 1 calc R U
H19E H 1.1073 0.5159 0.0686 0.168 Uiso 1 1 calc R U
H19F H 0.9973 0.5175 0.0803 0.168 Uiso 1 1 calc R U
C21 C 0.7519(10) 0.5011(8) 0.2142(7) 0.052(7) Uani 1 1 d DG U
C22 C 0.7489(11) 0.5617(8) 0.1959(7) 0.054(7) Uani 1 1 d DG U
C23 C 0.6655(13) 0.5961(8) 0.1969(8) 0.062(9) Uani 1 1 d DG U
H23 H 0.6635 0.6376 0.1844 0.075 Uiso 1 1 calc R U
C24 C 0.5852(11) 0.5700(10) 0.2163(9) 0.100(15) Uani 1 1 d DG U
H24 H 0.5283 0.5936 0.2171 0.120 Uiso 1 1 calc R U
C25 C 0.5882(11) 0.5094(10) 0.2347(9) 0.072(10) Uani 1 1 d DG U
H25 H 0.5334 0.4916 0.2480 0.087 Uiso 1 1 calc R U
C26 C 0.6716(12) 0.4750(8) 0.2336(8) 0.065(8) Uani 1 1 d DG U
C27 C 0.8339(17) 0.5940(14) 0.1762(8) 0.064(7) Uani 1 1 d D U
H27 H 0.8896 0.5656 0.1804 0.077 Uiso 1 1 calc R U
C271 C 0.857(3) 0.6585(16) 0.1972(12) 0.094(13) Uani 1 1 d D U
H27A H 0.9127 0.6762 0.1825 0.142 Uiso 1 1 calc R U
H27B H 0.8033 0.6872 0.1927 0.142 Uiso 1 1 calc R U
H27C H 0.8685 0.6534 0.2297 0.142 Uiso 1 1 calc R U
C272 C 0.822(3) 0.6072(17) 0.1252(8) 0.078(10) Uani 1 1 d D U
H27D H 0.8788 0.6283 0.1136 0.116 Uiso 1 1 calc R U
H27E H 0.8127 0.5672 0.1090 0.116 Uiso 1 1 calc R U
H27F H 0.7674 0.6347 0.1205 0.116 Uiso 1 1 calc R U
C29 C 0.6704(18) 0.4079(11) 0.2500(8) 0.053(7) Uani 1 1 d D U
H29 H 0.7367 0.3922 0.2520 0.063 Uiso 1 1 calc R U
C291 C 0.624(3) 0.4013(18) 0.2971(9) 0.077(11) Uani 1 1 d D U
H29A H 0.6247 0.3568 0.3064 0.116 Uiso 1 1 calc R U
H29B H 0.6588 0.4268 0.3193 0.116 Uiso 1 1 calc R U
H29C H 0.5587 0.4163 0.2955 0.116 Uiso 1 1 calc R U
C292 C 0.613(3) 0.3629(17) 0.2192(12) 0.095(13) Uani 1 1 d D U
H29D H 0.6154 0.3200 0.2317 0.143 Uiso 1 1 calc R U
H29E H 0.5479 0.3774 0.2177 0.143 Uiso 1 1 calc R U
H29F H 0.6407 0.3629 0.1886 0.143 Uiso 1 1 calc R U
Au2 Au 0.69528(11) 0.44892(8) 0.00478(4) 0.0620(5) Uani 1 1 d D U
C6 C 0.6567(15) 0.5105(16) -0.0422(9) 0.054(8) Uani 1 1 d D U
N7 N 0.5727(14) 0.5407(13) -0.0453(7) 0.067(7) Uani 1 1 d D U
C8 C 0.5652(19) 0.5761(17) -0.0856(9) 0.063(9) Uani 1 1 d D U
H8 H 0.5118 0.5989 -0.0960 0.075 Uiso 1 1 calc R U
C9 C 0.6488(17) 0.5710(14) -0.1061(9) 0.051(8) Uani 1 1 d D U
H9 H 0.6675 0.5909 -0.1335 0.062 Uiso 1 1 calc R U
N10 N 0.7029(13) 0.5307(10) -0.0794(6) 0.046(5) Uani 1 1 d D U
C31 C 0.5001(13) 0.5367(10) -0.0134(7) 0.072(8) Uani 1 1 d DG U
C32 C 0.4393(15) 0.4851(9) -0.0140(7) 0.089(9) Uani 1 1 d DG U
C33 C 0.3639(15) 0.4826(11) 0.0160(8) 0.083(10) Uani 1 1 d DG U
H33 H 0.3223 0.4474 0.0156 0.099 Uiso 1 1 calc R U
C34 C 0.3493(15) 0.5317(13) 0.0467(8) 0.095(12) Uani 1 1 d DG U
H34 H 0.2977 0.5300 0.0672 0.115 Uiso 1 1 calc R U
C35 C 0.4101(17) 0.5832(11) 0.0473(8) 0.097(12) Uani 1 1 d DG U
H35 H 0.4001 0.6167 0.0683 0.116 Uiso 1 1 calc R U
C36 C 0.4855(14) 0.5857(9) 0.0173(7) 0.072(8) Uani 1 1 d DG U
C37 C 0.451(2) 0.4329(14) -0.0481(10) 0.095(9) Uani 1 1 d D U
H37 H 0.5102 0.4415 -0.0658 0.113 Uiso 1 1 calc R U
C371 C 0.370(3) 0.427(2) -0.0818(14) 0.124(17) Uani 1 1 d D U
H37A H 0.3827 0.3916 -0.1028 0.185 Uiso 1 1 calc R U
H37B H 0.3114 0.4178 -0.0651 0.185 Uiso 1 1 calc R U
H37C H 0.3629 0.4660 -0.0989 0.185 Uiso 1 1 calc R U
C372 C 0.463(4) 0.3692(16) -0.0237(16) 0.136(18) Uani 1 1 d D U
H37D H 0.4713 0.3354 -0.0463 0.204 Uiso 1 1 calc R U
H37E H 0.5192 0.3708 -0.0041 0.204 Uiso 1 1 calc R U
H37F H 0.4076 0.3605 -0.0052 0.204 Uiso 1 1 calc R U
C39 C 0.551(2) 0.6412(14) 0.0200(11) 0.091(9) Uani 1 1 d D U
H39 H 0.6090 0.6313 0.0023 0.110 Uiso 1 1 calc R U
C391 C 0.508(3) 0.7034(16) 0.0019(16) 0.109(13) Uani 1 1 d D U
H39A H 0.5549 0.7374 0.0047 0.164 Uiso 1 1 calc R U
H39B H 0.4911 0.6981 -0.0301 0.164 Uiso 1 1 calc R U
H39C H 0.4521 0.7142 0.0196 0.164 Uiso 1 1 calc R U
C392 C 0.578(3) 0.656(2) 0.0696(12) 0.120(14) Uani 1 1 d D U
H39D H 0.6210 0.6923 0.0702 0.180 Uiso 1 1 calc R U
H39E H 0.5217 0.6655 0.0872 0.180 Uiso 1 1 calc R U
H39F H 0.6101 0.6189 0.0828 0.180 Uiso 1 1 calc R U
C41 C 0.7962(9) 0.5166(8) -0.0905(7) 0.046(6) Uani 1 1 d DG U
C42 C 0.8139(11) 0.4628(9) -0.1164(8) 0.097(10) Uani 1 1 d DG U
C43 C 0.9055(13) 0.4483(9) -0.1293(8) 0.070(10) Uani 1 1 d DG U
H43 H 0.9175 0.4116 -0.1470 0.084 Uiso 1 1 calc R U
C44 C 0.9794(10) 0.4875(11) -0.1164(8) 0.079(11) Uani 1 1 d DG U
H44 H 1.0420 0.4776 -0.1253 0.095 Uiso 1 1 calc R U
C45 C 0.9617(10) 0.5412(10) -0.0906(8) 0.065(9) Uani 1 1 d DG U
H45 H 1.0122 0.5680 -0.0817 0.078 Uiso 1 1 calc R U
C46 C 0.8701(12) 0.5558(8) -0.0776(7) 0.056(7) Uani 1 1 d DG U
C47 C 0.7367(16) 0.4162(12) -0.1252(10) 0.071(8) Uani 1 1 d D U
H47 H 0.6761 0.4312 -0.1117 0.085 Uiso 1 1 calc R U
C471 C 0.727(3) 0.407(2) -0.1772(11) 0.107(13) Uani 1 1 d D U
H47A H 0.6762 0.3767 -0.1834 0.160 Uiso 1 1 calc R U
H47B H 0.7111 0.4479 -0.1913 0.160 Uiso 1 1 calc R U
H47C H 0.7860 0.3914 -0.1897 0.160 Uiso 1 1 calc R U
C472 C 0.761(2) 0.3496(13) -0.1080(14) 0.084(11) Uani 1 1 d D U
H47D H 0.7080 0.3209 -0.1146 0.126 Uiso 1 1 calc R U
H47E H 0.8174 0.3343 -0.1233 0.126 Uiso 1 1 calc R U
H47F H 0.7714 0.3510 -0.0752 0.126 Uiso 1 1 calc R U
C49 C 0.850(2) 0.6130(12) -0.0495(9) 0.068(8) Uani 1 1 d D U
H49 H 0.7818 0.6104 -0.0407 0.082 Uiso 1 1 calc R U
C491 C 0.863(3) 0.6759(14) -0.0739(13) 0.089(12) Uani 1 1 d D U
H49A H 0.8477 0.7107 -0.0531 0.134 Uiso 1 1 calc R U
H49B H 0.9279 0.6798 -0.0841 0.134 Uiso 1 1 calc R U
H49C H 0.8203 0.6777 -0.1002 0.134 Uiso 1 1 calc R U
C492 C 0.906(3) 0.614(2) -0.0056(11) 0.114(15) Uani 1 1 d D U
H49D H 0.8908 0.6523 0.0117 0.171 Uiso 1 1 calc R U
H49E H 0.8910 0.5766 0.0126 0.171 Uiso 1 1 calc R U
H49F H 0.9738 0.6140 -0.0127 0.171 Uiso 1 1 calc R U
C50 C 0.738(3) 0.386(2) 0.0584(12) 0.065(9) Uani 1 1 d . U
C51 C 0.715(3) 0.346(2) 0.0340(14) 0.081(12) Uani 1 1 d . U
C52 C 0.668(8) 0.285(3) 0.008(3) 0.33(7) Uani 1 1 d . U
H52A H 0.6969 0.2801 -0.0215 0.499 Uiso 1 1 calc R U
H52B H 0.6780 0.2472 0.0266 0.499 Uiso 1 1 calc R U
H52C H 0.6001 0.2927 0.0048 0.499 Uiso 1 1 calc R U
B1 B 0.790(2) 0.8759(9) 0.1667(5) 0.047(5) Uani 1 1 d D U
C61 C 0.7918(11) 0.9498(7) 0.1882(6) 0.043(5) Uani 1 1 d DG U
C62 C 0.7088(9) 0.9746(8) 0.2059(8) 0.071(10) Uani 1 1 d DG U
C63 C 0.7087(10) 1.0343(8) 0.2257(8) 0.073(9) Uani 1 1 d DG U
C64 C 0.7915(12) 1.0693(7) 0.2278(8) 0.070(8) Uani 1 1 d DG U
C65 C 0.8744(10) 1.0445(8) 0.2101(8) 0.063(8) Uani 1 1 d DG U
C66 C 0.8745(9) 0.9848(8) 0.1903(7) 0.052(7) Uani 1 1 d DG U
F62 F 0.6301(11) 0.9437(9) 0.2066(8) 0.076(6) Uani 1 1 d D U
F63 F 0.6312(15) 1.0574(12) 0.2443(12) 0.130(12) Uani 1 1 d D U
F64 F 0.7949(19) 1.1278(9) 0.2467(8) 0.102(8) Uani 1 1 d D U
F65 F 0.9503(13) 1.0817(10) 0.2084(9) 0.089(7) Uani 1 1 d D U
F66 F 0.9521(11) 0.9692(9) 0.1704(7) 0.065(5) Uani 1 1 d D U
C71 C 0.7585(14) 0.8737(8) 0.1116(5) 0.053(6) Uani 1 1 d DG U
C72 C 0.7696(15) 0.8170(7) 0.0883(6) 0.061(8) Uani 1 1 d DG U
C73 C 0.7439(18) 0.8128(7) 0.0429(6) 0.080(10) Uani 1 1 d DG U
C74 C 0.7071(19) 0.8654(8) 0.0208(5) 0.075(9) Uani 1 1 d DG U
C75 C 0.6960(16) 0.9221(7) 0.0440(5) 0.061(7) Uani 1 1 d DG U
C76 C 0.7217(14) 0.9263(6) 0.0895(5) 0.052(7) Uani 1 1 d DG U
F72 F 0.801(2) 0.7656(10) 0.1064(7) 0.115(9) Uani 1 1 d D U
F73 F 0.7608(17) 0.7593(11) 0.0189(8) 0.104(8) Uani 1 1 d D U
F74 F 0.686(2) 0.8602(12) -0.0237(6) 0.105(8) Uani 1 1 d D U
F75 F 0.6573(14) 0.9729(10) 0.0236(6) 0.081(6) Uani 1 1 d D U
F76 F 0.7033(16) 0.9806(8) 0.1082(6) 0.075(5) Uani 1 1 d D U
C81 C 0.7234(11) 0.8302(10) 0.2005(5) 0.051(7) Uani 1 1 d DG U
C82 C 0.7541(11) 0.8214(10) 0.2449(5) 0.052(8) Uani 1 1 d DG U
C83 C 0.7029(14) 0.7833(12) 0.2744(5) 0.070(10) Uani 1 1 d DG U
C84 C 0.6210(13) 0.7539(11) 0.2595(5) 0.074(11) Uani 1 1 d DG U
C85 C 0.5902(12) 0.7626(10) 0.2151(6) 0.062(9) Uani 1 1 d DG U
C86 C 0.6415(12) 0.8008(10) 0.1856(5) 0.049(7) Uani 1 1 d DG U
F82 F 0.8273(11) 0.8500(9) 0.2615(6) 0.064(5) Uani 1 1 d D U
F83 F 0.7292(14) 0.7754(13) 0.3177(6) 0.096(8) Uani 1 1 d D U
F84 F 0.5710(16) 0.7178(14) 0.2890(8) 0.111(9) Uani 1 1 d D U
F85 F 0.5101(14) 0.7344(11) 0.2019(8) 0.096(8) Uani 1 1 d D U
F86 F 0.6065(14) 0.8088(11) 0.1450(6) 0.074(6) Uani 1 1 d D U
C89 C 0.895(2) 0.8453(14) 0.1688(9) 0.043(7) Uani 1 1 d D U
C90 C 0.966(2) 0.8223(17) 0.1669(10) 0.048(8) Uani 1 1 d D U
C91 C 1.0566(12) 0.7851(10) 0.1635(7) 0.045(7) Uani 1 1 d DG U
C92 C 1.1263(14) 0.7923(10) 0.1963(6) 0.055(8) Uani 1 1 d DG U
H92 H 1.1164 0.8199 0.2212 0.065 Uiso 1 1 calc R U
C93 C 1.2103(13) 0.7590(11) 0.1924(7) 0.066(9) Uani 1 1 d DG U
H93 H 1.2579 0.7639 0.2148 0.079 Uiso 1 1 calc R U
C94 C 1.2247(12) 0.7185(11) 0.1559(7) 0.059(8) Uani 1 1 d DG U
C95 C 1.1550(14) 0.7114(11) 0.1231(7) 0.065(9) Uani 1 1 d DG U
H95 H 1.1649 0.6837 0.0981 0.078 Uiso 1 1 calc R U
C96 C 1.0710(13) 0.7446(12) 0.1269(7) 0.082(13) Uani 1 1 d DG U
H96 H 1.0234 0.7397 0.1046 0.098 Uiso 1 1 calc R U
C97 C 1.318(3) 0.6795(17) 0.1529(13) 0.073(10) Uani 1 1 d D U
H97A H 1.3583 0.6905 0.1786 0.109 Uiso 1 1 calc R U
H97B H 1.3027 0.6342 0.1540 0.109 Uiso 1 1 calc R U
H97C H 1.3499 0.6893 0.1244 0.109 Uiso 1 1 calc R U
C101 C 0.476(6) 1.117(5) 0.001(5) 0.36(3) Uani 1 1 d D U
H10A H 0.4841 1.1055 -0.0316 0.432 Uiso 1 1 calc R U
H10B H 0.4290 1.0893 0.0150 0.432 Uiso 1 1 calc R U
Cl1 Cl 0.4438(19) 1.2014(16) 0.0068(16) 0.33(2) Uani 1 1 d D U
Cl2 Cl 0.590(3) 1.115(2) 0.031(2) 0.47(3) Uani 1 1 d D U
Cl4 Cl 0.421(4) 0.456(3) 0.1483(13) 0.50(4) Uani 1 1 d . U
Cl3 Cl 0.460(4) 0.370(3) 0.1088(11) 0.44(3) Uani 1 1 d . U

loop_
_atom_site_aniso_label
_atom_site_aniso_U_11
_atom_site_aniso_U_22
_atom_site_aniso_U_33
_atom_site_aniso_U_23
_atom_site_aniso_U_13
_atom_site_aniso_U_12
Au1 0.0576(9) 0.0771(10) 0.0313(7) 0.0022(7) -0.0098(8) 0.0122(9)
C1 0.026(9) 0.055(16) 0.027(8) 0.006(8) 0.002(6) -0.002(9)
N2 0.031(8) 0.065(13) 0.024(8) 0.005(8) -0.002(6) 0.006(8)
C3 0.037(11) 0.08(2) 0.029(9) -0.003(10) -0.006(8) 0.009(12)
C4 0.030(10) 0.056(17) 0.027(9) 0.009(9) 0.004(7) -0.004(10)
N5 0.037(9) 0.076(14) 0.029(8) -0.001(8) -0.002(6) 0.013(8)
C11 0.023(10) 0.082(11) 0.033(11) -0.013(9) -0.009(8) 0.007(8)
C12 0.044(13) 0.081(11) 0.056(15) -0.016(9) -0.010(11) 0.008(8)
C13 0.059(17) 0.092(15) 0.08(2) -0.026(13) 0.009(16) 0.009(11)
C14 0.067(18) 0.105(16) 0.06(2) -0.032(14) 0.007(15) -0.002(13)
C15 0.10(3) 0.108(16) 0.11(3) -0.032(14) 0.07(3) -0.009(13)
C16 0.070(16) 0.094(12) 0.065(17) -0.019(11) 0.034(13) -0.007(10)
C17 0.047(14) 0.083(15) 0.083(17) -0.007(12) 0.000(11) 0.012(11)
C171 0.05(2) 0.10(2) 0.11(2) 0.02(2) -0.012(18) 0.005(17)
C172 0.08(2) 0.10(2) 0.12(3) 0.00(2) -0.031(19) -0.005(18)
C19 0.09(2) 0.090(14) 0.070(19) -0.015(12) 0.029(16) -0.010(12)
C191 0.13(3) 0.12(3) 0.12(3) 0.01(2) -0.01(2) -0.04(2)
C192 0.12(3) 0.12(2) 0.09(2) 0.008(18) 0.01(2) -0.02(2)
C21 0.039(9) 0.075(11) 0.041(15) 0.000(9) 0.004(8) 0.015(7)
C22 0.046(10) 0.077(12) 0.040(15) 0.000(10) 0.002(10) 0.013(8)
C23 0.045(11) 0.076(15) 0.07(2) -0.004(14) 0.002(11) 0.014(9)
C24 0.056(13) 0.098(17) 0.15(4) 0.02(2) 0.028(16) 0.018(12)
C25 0.045(12) 0.087(15) 0.09(3) -0.003(15) 0.014(13) 0.013(10)
C26 0.047(10) 0.085(12) 0.062(18) -0.003(11) 0.015(10) 0.012(8)
C27 0.049(13) 0.085(16) 0.059(14) 0.010(12) 0.007(11) 0.009(11)
C271 0.11(3) 0.106(19) 0.07(2) -0.006(16) 0.035(19) -0.025(19)
C272 0.09(3) 0.08(2) 0.062(14) 0.008(12) 0.008(12) 0.024(18)
C29 0.036(15) 0.080(13) 0.042(13) -0.006(10) 0.009(10) 0.010(10)
C291 0.07(2) 0.11(2) 0.056(14) -0.001(13) 0.018(13) -0.002(19)
C292 0.12(3) 0.10(2) 0.064(19) 0.001(16) -0.010(18) -0.02(2)
Au2 0.0505(8) 0.1003(12) 0.0353(8) 0.0103(8) -0.0102(8) 0.0006(9)
C6 0.035(10) 0.086(16) 0.040(11) 0.007(11) -0.009(8) 0.001(10)
N7 0.041(9) 0.109(16) 0.049(10) 0.017(10) -0.002(7) 0.012(9)
C8 0.043(11) 0.10(2) 0.048(12) 0.010(14) -0.003(9) 0.009(12)
C9 0.039(10) 0.078(18) 0.036(12) 0.004(12) -0.007(8) 0.004(11)
N10 0.034(8) 0.068(13) 0.035(9) 0.000(8) -0.009(7) -0.003(8)
C31 0.042(11) 0.118(15) 0.054(13) 0.022(10) 0.002(9) 0.015(10)
C32 0.058(15) 0.129(16) 0.080(17) 0.012(12) 0.015(12) 0.001(12)
C33 0.052(15) 0.13(2) 0.063(18) 0.023(14) 0.004(13) 0.009(14)
C34 0.065(18) 0.15(2) 0.08(2) 0.009(16) 0.023(17) -0.003(15)
C35 0.063(17) 0.15(2) 0.08(2) 0.001(17) 0.030(17) -0.003(15)
C36 0.039(13) 0.123(16) 0.055(14) 0.016(12) 0.005(11) 0.012(11)
C37 0.08(2) 0.128(18) 0.073(17) 0.014(13) 0.004(13) 0.018(14)
C371 0.14(3) 0.12(3) 0.11(3) 0.01(2) -0.04(2) 0.02(2)
C372 0.17(5) 0.14(2) 0.11(3) 0.022(17) -0.02(3) 0.028(19)
C39 0.058(17) 0.131(17) 0.086(19) 0.008(14) 0.008(14) -0.001(12)
C391 0.07(3) 0.13(2) 0.12(3) 0.016(18) -0.01(2) -0.003(16)
C392 0.09(3) 0.17(3) 0.10(2) -0.002(18) -0.007(18) 0.00(2)
C41 0.035(8) 0.058(11) 0.045(13) 0.007(9) -0.006(8) -0.003(7)
C42 0.047(10) 0.097(14) 0.15(2) -0.047(15) 0.011(11) -0.013(9)
C43 0.041(10) 0.092(17) 0.08(2) -0.009(16) 0.000(11) -0.001(10)
C44 0.046(12) 0.104(19) 0.09(3) -0.015(18) 0.001(12) -0.006(11)
C45 0.042(11) 0.092(18) 0.06(2) 0.003(15) -0.004(10) -0.003(10)
C46 0.037(9) 0.075(13) 0.055(16) 0.003(11) -0.004(9) -0.011(9)
C47 0.010(11) 0.078(14) 0.13(2) -0.039(15) 0.012(12) 0.003(10)
C471 0.07(3) 0.12(3) 0.13(2) -0.031(17) 0.004(15) -0.03(2)
C472 0.04(2) 0.089(15) 0.12(3) -0.041(17) 0.000(18) 0.000(13)
C49 0.050(16) 0.086(13) 0.069(16) -0.013(11) -0.011(12) -0.004(11)
C491 0.09(3) 0.088(16) 0.09(2) -0.008(15) -0.02(2) -0.005(15)
C492 0.13(4) 0.12(3) 0.087(18) -0.015(16) -0.05(2) 0.00(2)
C50 0.07(2) 0.084(14) 0.044(11) 0.000(10) -0.009(12) -0.005(13)
C51 0.10(3) 0.085(13) 0.059(16) 0.000(10) -0.025(18) 0.001(12)
C52 0.61(16) 0.11(2) 0.28(7) 0.02(3) -0.31(10) -0.08(4)
B1 0.037(10) 0.062(10) 0.041(9) 0.002(7) -0.002(7) -0.003(7)
C61 0.039(8) 0.059(9) 0.032(12) 0.004(8) 0.004(8) -0.004(7)
C62 0.045(9) 0.078(12) 0.09(2) -0.011(13) 0.018(10) -0.004(8)
C63 0.063(10) 0.076(12) 0.08(2) -0.009(13) 0.019(11) -0.003(9)
C64 0.071(10) 0.076(12) 0.06(2) -0.001(12) 0.011(11) -0.007(9)
C65 0.061(10) 0.070(11) 0.057(19) -0.005(12) 0.006(10) -0.014(8)
C66 0.042(9) 0.066(11) 0.048(17) 0.001(11) 0.003(9) -0.010(8)
F62 0.037(9) 0.071(12) 0.119(18) -0.019(12) 0.025(9) 0.002(8)
F63 0.081(12) 0.093(16) 0.22(3) -0.041(18) 0.075(15) -0.011(11)
F64 0.094(15) 0.095(12) 0.116(18) -0.036(12) 0.038(15) -0.020(11)
F65 0.070(11) 0.069(12) 0.13(2) -0.009(13) 0.006(11) -0.022(9)
F66 0.041(9) 0.086(14) 0.067(12) 0.000(10) 0.010(8) -0.002(8)
C71 0.034(14) 0.085(10) 0.040(9) -0.004(7) -0.002(8) 0.009(9)
C72 0.04(2) 0.089(11) 0.054(10) -0.012(8) -0.003(10) 0.011(11)
C73 0.07(2) 0.112(13) 0.056(10) -0.015(8) -0.013(11) 0.010(13)
C74 0.06(2) 0.117(12) 0.051(10) -0.007(8) -0.002(11) 0.009(12)
C75 0.031(15) 0.110(12) 0.044(9) 0.002(8) 0.000(9) 0.005(11)
C76 0.025(17) 0.086(11) 0.045(9) 0.000(7) 0.000(9) 0.010(10)
F72 0.18(2) 0.103(12) 0.064(13) -0.022(10) -0.030(16) 0.060(14)
F73 0.093(18) 0.131(14) 0.087(15) -0.039(11) -0.019(12) 0.011(12)
F74 0.100(18) 0.163(19) 0.050(9) -0.014(10) -0.013(10) 0.019(17)
F75 0.071(14) 0.126(13) 0.045(11) 0.005(9) -0.010(9) 0.027(11)
F76 0.079(13) 0.095(11) 0.053(10) -0.010(8) -0.014(11) 0.032(11)
C81 0.041(10) 0.068(14) 0.044(9) 0.004(8) -0.002(7) -0.010(9)
C82 0.038(11) 0.074(18) 0.043(9) 0.004(10) 0.001(8) -0.010(12)
C83 0.051(13) 0.10(2) 0.057(10) 0.021(11) -0.001(9) -0.021(15)
C84 0.046(13) 0.10(2) 0.080(11) 0.020(12) -0.002(9) -0.019(15)
C85 0.043(12) 0.067(18) 0.076(11) 0.008(11) 0.002(9) -0.004(12)
C86 0.035(11) 0.053(16) 0.060(10) -0.002(10) -0.005(8) -0.001(11)
F82 0.048(10) 0.091(14) 0.053(11) 0.003(9) -0.003(8) -0.017(9)
F83 0.066(15) 0.16(2) 0.058(9) 0.037(11) -0.008(9) -0.035(13)
F84 0.069(14) 0.16(2) 0.106(15) 0.047(15) -0.003(11) -0.047(15)
F85 0.061(11) 0.111(18) 0.115(16) 0.015(14) -0.010(11) -0.033(11)
F86 0.057(12) 0.103(16) 0.064(10) 0.008(10) -0.018(8) -0.011(11)
C89 0.038(9) 0.058(15) 0.034(15) 0.003(12) -0.004(8) -0.004(9)
C90 0.041(10) 0.068(19) 0.035(17) 0.010(15) 0.000(10) 0.002(11)
C91 0.035(10) 0.062(16) 0.039(13) 0.008(11) 0.003(8) -0.004(10)
C92 0.045(12) 0.070(19) 0.049(14) 0.001(13) -0.008(10) 0.001(12)
C93 0.049(13) 0.09(2) 0.064(15) 0.000(14) -0.014(11) 0.010(13)
C94 0.042(12) 0.077(18) 0.059(15) 0.008(13) 0.001(10) -0.005(11)
C95 0.048(12) 0.09(2) 0.058(16) -0.007(15) -0.001(11) 0.006(12)
C96 0.057(14) 0.12(3) 0.068(17) -0.034(18) -0.016(13) 0.023(15)
C97 0.043(14) 0.08(2) 0.10(2) 0.013(18) 0.006(14) -0.002(14)
C101 0.21(4) 0.30(4) 0.56(7) 0.18(4) 0.19(5) 0.04(3)
Cl1 0.17(2) 0.29(3) 0.53(6) 0.14(4) 0.09(3) 0.01(2)
Cl2 0.27(3) 0.42(5) 0.71(7) 0.26(5) 0.11(4) 0.05(3)
Cl4 0.55(7) 0.72(7) 0.22(3) -0.03(4) -0.22(4) 0.24(6)
Cl3 0.57(8) 0.64(7) 0.12(2) 0.07(3) -0.03(3) 0.15(6)

loop_
_atom_type_symbol
_atom_type_description
_atom_type_scat_dispersion_real
_atom_type_scat_dispersion_imag
_atom_type_scat_source
C C 0.0033 0.0016 'International Tables Vol C Tables 4.2.6.8 and 6.1.1.4'
H H 0.0000 0.0000 'International Tables Vol C Tables 4.2.6.8 and 6.1.1.4'
B B 0.0013 0.0007 'International Tables Vol C Tables 4.2.6.8 and 6.1.1.4'
N N 0.0061 0.0033 'International Tables Vol C Tables 4.2.6.8 and 6.1.1.4'
F F 0.0171 0.0103 'International Tables Vol C Tables 4.2.6.8 and 6.1.1.4'
Cl Cl 0.1484 0.1585 'International Tables Vol C Tables 4.2.6.8 and 6.1.1.4'
Au Au -2.0133 8.8022 'International Tables Vol C Tables 4.2.6.8 and 6.1.1.4'

loop_
_geom_angle_atom_site_label_1
_geom_angle_atom_site_label_2
_geom_angle_atom_site_label_3
_geom_angle
C1 Au1 C50 172.7(14)
N5 C1 N2 104(2)
N5 C1 Au1 131.0(14)
N2 C1 Au1 125.2(14)
C1 N2 C3 112.0(17)
C1 N2 C11 122.4(18)
C3 N2 C11 125.4(18)
C4 C3 N2 105.6(17)
C4 C3 H3 127.2
N2 C3 H3 127.2
C3 C4 N5 107.2(17)
C3 C4 H4 126.4
N5 C4 H4 126.4
C1 N5 C4 111.4(17)
C1 N5 C21 126.4(18)
C4 N5 C21 122.0(19)
C12 C11 C16 120.0
C12 C11 N2 120.8(14)
C16 C11 N2 119.2(14)
C11 C12 C13 120.0
C11 C12 C17 120.8(15)
C13 C12 C17 119.2(15)
C14 C13 C12 120.0
C14 C13 H13 120.0
C12 C13 H13 120.0
C13 C14 C15 120.0
C13 C14 H14 120.0
C15 C14 H14 120.0
C14 C15 C16 120.0
C14 C15 H15 120.0
C16 C15 H15 120.0
C15 C16 C11 120.0
C15 C16 C19 117.6(15)
C11 C16 C19 122.2(15)
C12 C17 C171 112(2)
C12 C17 C172 115(2)
C171 C17 C172 108(2)
C12 C17 H17 107.1
C171 C17 H17 107.1
C172 C17 H17 107.1
C17 C171 H17A 109.5
C17 C171 H17B 109.5
H17A C171 H17B 109.5
C17 C171 H17C 109.5
H17A C171 H17C 109.5
H17B C171 H17C 109.5
C17 C172 H17D 109.5
C17 C172 H17E 109.5
H17D C172 H17E 109.5
C17 C172 H17F 109.5
H17D C172 H17F 109.5
H17E C172 H17F 109.5
C16 C19 C192 112(2)
C16 C19 C191 112(2)
C192 C19 C191 107(2)
C16 C19 H19 108.4
C192 C19 H19 108.4
C191 C19 H19 108.4
C19 C191 H19A 109.5
C19 C191 H19B 109.5
H19A C191 H19B 109.5
C19 C191 H19C 109.5
H19A C191 H19C 109.5
H19B C191 H19C 109.5
C19 C192 H19D 109.5
C19 C192 H19E 109.5
H19D C192 H19E 109.5
C19 C192 H19F 109.5
H19D C192 H19F 109.5
H19E C192 H19F 109.5
C22 C21 C26 120.0
C22 C21 N5 119.1(13)
C26 C21 N5 120.8(13)
C21 C22 C23 120.0
C21 C22 C27 122.9(14)
C23 C22 C27 117.0(14)
C22 C23 C24 120.0
C22 C23 H23 120.0
C24 C23 H23 120.0
C25 C24 C23 120.0
C25 C24 H24 120.0
C23 C24 H24 120.0
C26 C25 C24 120.0
C26 C25 H25 120.0
C24 C25 H25 120.0
C25 C26 C21 120.0
C25 C26 C29 118.6(13)
C21 C26 C29 121.1(13)
C22 C27 C271 115(2)
C22 C27 C272 112(2)
C271 C27 C272 105(2)
C22 C27 H27 108.4
C271 C27 H27 108.4
C272 C27 H27 108.4
C27 C271 H27A 109.5
C27 C271 H27B 109.5
H27A C271 H27B 109.5
C27 C271 H27C 109.5
H27A C271 H27C 109.5
H27B C271 H27C 109.5
C27 C272 H27D 109.5
C27 C272 H27E 109.5
H27D C272 H27E 109.5
C27 C272 H27F 109.5
H27D C272 H27F 109.5
H27E C272 H27F 109.5
C26 C29 C291 112(2)
C26 C29 C292 113(2)
C291 C29 C292 104(2)
C26 C29 H29 108.8
C291 C29 H29 108.8
C292 C29 H29 108.8
C29 C291 H29A 109.5
C29 C291 H29B 109.5
H29A C291 H29B 109.5
C29 C291 H29C 109.5
H29A C291 H29C 109.5
H29B C291 H29C 109.5
C29 C292 H29D 109.5
C29 C292 H29E 109.5
H29D C292 H29E 109.5
C29 C292 H29F 109.5
H29D C292 H29F 109.5
H29E C292 H29F 109.5
C6 Au2 C50 177.0(15)
C6 Au2 C51 153.7(14)
C50 Au2 C51 29.2(12)
N10 C6 N7 103(2)
N10 C6 Au2 130.0(15)
N7 C6 Au2 127.0(15)
C6 N7 C31 125(2)
C6 N7 C8 112.0(18)
C31 N7 C8 122.9(19)
C9 C8 N7 105.7(17)
C9 C8 H8 127.2
N7 C8 H8 127.2
C8 C9 N10 106.6(17)
C8 C9 H9 126.7
N10 C9 H9 126.7
C6 N10 C9 112.6(18)
C6 N10 C41 125.8(19)
C9 N10 C41 121.5(18)
C32 C31 C36 120.0
C32 C31 N7 119.7(15)
C36 C31 N7 120.2(15)
C31 C32 C33 120.0
C31 C32 C37 120.9(16)
C33 C32 C37 119.1(16)
C34 C33 C32 120.0
C34 C33 H33 120.0
C32 C33 H33 120.0
C33 C34 C35 120.0
C33 C34 H34 120.0
C35 C34 H34 120.0
C36 C35 C34 120.0
C36 C35 H35 120.0
C34 C35 H35 120.0
C35 C36 C31 120.0
C35 C36 C39 118.3(15)
C31 C36 C39 121.7(15)
C32 C37 C371 114(2)
C32 C37 C372 110(2)
C371 C37 C372 108(3)
C32 C37 H37 108.1
C371 C37 H37 108.1
C372 C37 H37 108.1
C37 C371 H37A 109.5
C37 C371 H37B 109.5
H37A C371 H37B 109.5
C37 C371 H37C 109.5
H37A C371 H37C 109.5
H37B C371 H37C 109.5
C37 C372 H37D 109.5
C37 C372 H37E 109.5
H37D C372 H37E 109.5
C37 C372 H37F 109.5
H37D C372 H37F 109.5
H37E C372 H37F 109.5
C36 C39 C391 114(2)
C36 C39 C392 111(2)
C391 C39 C392 105(3)
C36 C39 H39 108.8
C391 C39 H39 108.8
C392 C39 H39 108.8
C39 C391 H39A 109.5
C39 C391 H39B 109.5
H39A C391 H39B 109.5
C39 C391 H39C 109.5
H39A C391 H39C 109.5
H39B C391 H39C 109.5
C39 C392 H39D 109.5
C39 C392 H39E 109.5
H39D C392 H39E 109.5
C39 C392 H39F 109.5
H39D C392 H39F 109.5
H39E C392 H39F 109.5
C42 C41 C46 120.0
C42 C41 N10 118.3(13)
C46 C41 N10 121.7(13)
C43 C42 C41 120.0
C43 C42 C47 119.5(13)
C41 C42 C47 120.1(14)
C42 C43 C44 120.0
C42 C43 H43 120.0
C44 C43 H43 120.0
C43 C44 C45 120.0
C43 C44 H44 120.0
C45 C44 H44 120.0
C46 C45 C44 120.0
C46 C45 H45 120.0
C44 C45 H45 120.0
C45 C46 C41 120.0
C45 C46 C49 120.9(14)
C41 C46 C49 119.1(14)
C42 C47 C472 113(2)
C42 C47 C471 109(2)
C472 C47 C471 104(2)
C42 C47 H47 110.6
C472 C47 H47 110.6
C471 C47 H47 110.6
C47 C471 H47A 109.5
C47 C471 H47B 109.5
H47A C471 H47B 109.5
C47 C471 H47C 109.5
H47A C471 H47C 109.5
H47B C471 H47C 109.5
C47 C472 H47D 109.5
C47 C472 H47E 109.5
H47D C472 H47E 109.5
C47 C472 H47F 109.5
H47D C472 H47F 109.5
H47E C472 H47F 109.5
C46 C49 C491 115(2)
C46 C49 C492 112(2)
C491 C49 C492 109(2)
C46 C49 H49 106.7
C491 C49 H49 106.7
C492 C49 H49 106.7
C49 C491 H49A 109.5
C49 C491 H49B 109.5
H49A C491 H49B 109.5
C49 C491 H49C 109.5
H49A C491 H49C 109.5
H49B C491 H49C 109.5
C49 C492 H49D 109.5
C49 C492 H49E 109.5
H49D C492 H49E 109.5
C49 C492 H49F 109.5
H49D C492 H49F 109.5
H49E C492 H49F 109.5
C51 C50 Au1 151(4)
C51 C50 Au2 85(3)
Au1 C50 Au2 123(2)
C50 C51 C52 168(6)
C50 C51 Au2 65(3)
C52 C51 Au2 120(3)
C51 C52 H52A 109.5
C51 C52 H52B 109.5
H52A C52 H52B 109.5
C51 C52 H52C 109.5
H52A C52 H52C 109.5
H52B C52 H52C 109.5
C89 B1 C81 105.4(17)
C89 B1 C61 110.1(17)
C81 B1 C61 108.6(15)
C89 B1 C71 105.6(16)
C81 B1 C71 113.8(15)
C61 B1 C71 113.0(14)
C62 C61 C66 120.0
C62 C61 B1 118.5(12)
C66 C61 B1 121.4(12)
F62 C62 C61 123.3(12)
F62 C62 C63 116.7(12)
C61 C62 C63 120.0
F63 C63 C64 119.3(14)
F63 C63 C62 120.7(14)
C64 C63 C62 120.0
F64 C64 C65 117.8(14)
F64 C64 C63 122.2(14)
C65 C64 C63 120.0
F65 C65 C66 121.1(13)
F65 C65 C64 118.5(13)
C66 C65 C64 120.0
F66 C66 C65 115.0(13)
F66 C66 C61 124.5(13)
C65 C66 C61 120.0
C72 C71 C76 120.0
C72 C71 B1 118.0(11)
C76 C71 B1 122.0(11)
F72 C72 C73 115.8(13)
F72 C72 C71 124.2(13)
C73 C72 C71 120.0
F73 C73 C74 119.2(14)
F73 C73 C72 120.6(14)
C74 C73 C72 120.0
F74 C74 C75 121.5(14)
F74 C74 C73 118.4(14)
C75 C74 C73 120.0
F75 C75 C76 119.1(12)
F75 C75 C74 120.8(12)
C76 C75 C74 120.0
F76 C76 C75 114.4(12)
F76 C76 C71 125.5(12)
C75 C76 C71 120.0
C82 C81 C86 120.0
C82 C81 B1 117.1(11)
C86 C81 B1 122.8(10)
F82 C82 C83 116.9(12)
F82 C82 C81 123.0(12)
C83 C82 C81 120.0
F83 C83 C82 121.4(12)
F83 C83 C84 118.6(12)
C82 C83 C84 120.0
F84 C84 C85 120.8(13)
F84 C84 C83 119.2(13)
C85 C84 C83 120.0
F85 C85 C84 118.6(13)
F85 C85 C86 121.3(13)
C84 C85 C86 120.0
F86 C86 C85 116.7(12)
F86 C86 C81 123.3(12)
C85 C86 C81 120.0
C90 C89 B1 175(3)
C89 C90 C91 174(4)
C92 C91 C96 120.0
C92 C91 C90 120.1(14)
C96 C91 C90 119.8(14)
C93 C92 C91 120.0
C93 C92 H92 120.0
C91 C92 H92 120.0
C92 C93 C94 120.0
C92 C93 H93 120.0
C94 C93 H93 120.0
C95 C94 C93 120.0
C95 C94 C97 120.4(15)
C93 C94 C97 119.5(15)
C94 C95 C96 120.0
C94 C95 H95 120.0
C96 C95 H95 120.0
C95 C96 C91 120.0
C95 C96 H96 120.0
C91 C96 H96 120.0
C94 C97 H97A 109.5
C94 C97 H97B 109.5
H97A C97 H97B 109.5
C94 C97 H97C 109.5
H97A C97 H97C 109.5
H97B C97 H97C 109.5
Cl1 C101 Cl2 102(7)
Cl1 C101 H10A 111.4
Cl2 C101 H10A 111.4
Cl1 C101 H10B 111.4
Cl2 C101 H10B 111.4
H10A C101 H10B 109.3

loop_
_geom_bond_atom_site_label_1
_geom_bond_atom_site_label_2
_geom_bond_distance
Au1 C1 1.97(2)
Au1 C50 2.01(4)
C1 N5 1.34(2)
C1 N2 1.35(2)
N2 C3 1.39(2)
N2 C11 1.400(18)
C3 C4 1.33(3)
C3 H3 0.9500
C4 N5 1.39(2)
C4 H4 0.9500
N5 C21 1.399(18)
C11 C12 1.3900
C11 C16 1.3900
C12 C13 1.3900
C12 C17 1.48(2)
C13 C14 1.3900
C13 H13 0.9500
C14 C15 1.3900
C14 H14 0.9500
C15 C16 1.3900
C15 H15 0.9500
C16 C19 1.49(2)
C17 C171 1.53(2)
C17 C172 1.54(2)
C17 H17 1.0000
C171 H17A 0.9800
C171 H17B 0.9800
C171 H17C 0.9800
C172 H17D 0.9800
C172 H17E 0.9800
C172 H17F 0.9800
C19 C192 1.54(2)
C19 C191 1.55(2)
C19 H19 1.0000
C191 H19A 0.9800
C191 H19B 0.9800
C191 H19C 0.9800
C192 H19D 0.9800
C192 H19E 0.9800
C192 H19F 0.9800
C21 C22 1.3900
C21 C26 1.3900
C22 C23 1.3900
C22 C27 1.50(2)
C23 C24 1.3900
C23 H23 0.9500
C24 C25 1.3900
C24 H24 0.9500
C25 C26 1.3900
C25 H25 0.9500
C26 C29 1.50(2)
C27 C271 1.53(2)
C27 C272 1.54(2)
C27 H27 1.0000
C271 H27A 0.9800
C271 H27B 0.9800
C271 H27C 0.9800
C272 H27D 0.9800
C272 H27E 0.9800
C272 H27F 0.9800
C29 C291 1.54(2)
C29 C292 1.54(2)
C29 H29 1.0000
C291 H29A 0.9800
C291 H29B 0.9800
C291 H29C 0.9800
C292 H29D 0.9800
C292 H29E 0.9800
C292 H29F 0.9800
Au2 C6 1.98(2)
Au2 C50 2.15(4)
Au2 C51 2.36(4)
C6 N10 1.35(2)
C6 N7 1.36(2)
N7 C31 1.399(19)
N7 C8 1.41(2)
C8 C9 1.34(3)
C8 H8 0.9500
C9 N10 1.39(2)
C9 H9 0.9500
N10 C41 1.397(19)
C31 C32 1.3900
C31 C36 1.3900
C32 C33 1.3900
C32 C37 1.50(2)
C33 C34 1.3900
C33 H33 0.9500
C34 C35 1.3900
C34 H34 0.9500
C35 C36 1.3900
C35 H35 0.9500
C36 C39 1.50(2)
C37 C371 1.53(2)
C37 C372 1.53(2)
C37 H37 1.0000
C371 H37A 0.9800
C371 H37B 0.9800
C371 H37C 0.9800
C372 H37D 0.9800
C372 H37E 0.9800
C372 H37F 0.9800
C39 C391 1.54(2)
C39 C392 1.54(2)
C39 H39 1.0000
C391 H39A 0.9800
C391 H39B 0.9800
C391 H39C 0.9800
C392 H39D 0.9800
C392 H39E 0.9800
C392 H39F 0.9800
C41 C42 1.3900
C41 C46 1.3900
C42 C43 1.3900
C42 C47 1.50(2)
C43 C44 1.3900
C43 H43 0.9500
C44 C45 1.3900
C44 H44 0.9500
C45 C46 1.3900
C45 H45 0.9500
C46 C49 1.49(2)
C47 C472 1.53(2)
C47 C471 1.55(2)
C47 H47 1.0000
C471 H47A 0.9800
C471 H47B 0.9800
C471 H47C 0.9800
C472 H47D 0.9800
C472 H47E 0.9800
C472 H47F 0.9800
C49 C491 1.52(2)
C49 C492 1.53(2)
C49 H49 1.0000
C491 H49A 0.9800
C491 H49B 0.9800
C491 H49C 0.9800
C492 H49D 0.9800
C492 H49E 0.9800
C492 H49F 0.9800
C50 C51 1.16(5)
C51 C52 1.63(7)
C52 H52A 0.9800
C52 H52B 0.9800
C52 H52C 0.9800
B1 C89 1.63(5)
B1 C81 1.681(19)
B1 C61 1.684(19)
B1 C71 1.685(18)
C61 C62 1.3900
C61 C66 1.3900
C62 F62 1.294(15)
C62 C63 1.3900
C63 F63 1.323(17)
C63 C64 1.3900
C64 F64 1.357(18)
C64 C65 1.3900
C65 F65 1.335(16)
C65 C66 1.3900
C66 F66 1.290(15)
C71 C72 1.3900
C71 C76 1.3900
C72 F72 1.288(16)
C72 C73 1.3900
C73 F73 1.354(17)
C73 C74 1.3900
C74 F74 1.349(18)
C74 C75 1.3900
C75 F75 1.347(16)
C75 C76 1.3900
C76 F76 1.299(15)
C81 C82 1.3900
C81 C86 1.3900
C82 F82 1.298(15)
C82 C83 1.3900
C83 F83 1.341(16)
C83 C84 1.3900
C84 F84 1.357(19)
C84 C85 1.3900
C85 F85 1.343(16)
C85 C86 1.3900
C86 F86 1.306(16)
C89 C90 1.12(4)
C90 C91 1.51(4)
C91 C92 1.3900
C91 C96 1.3900
C92 C93 1.3900
C92 H92 0.9500
C93 C94 1.3900
C93 H93 0.9500
C94 C95 1.3900
C94 C97 1.56(4)
C95 C96 1.3900
C95 H95 0.9500
C96 H96 0.9500
C97 H97A 0.9800
C97 H97B 0.9800
C97 H97C 0.9800
C101 Cl1 1.84(9)
C101 Cl2 1.84(9)
C101 H10A 0.9900
C101 H10B 0.9900
Cl4 Cl3 2.22(7)

loop_
_geom_torsion_atom_site_label_1
_geom_torsion_atom_site_label_2
_geom_torsion_atom_site_label_3
_geom_torsion_atom_site_label_4
_geom_torsion
N5 C1 N2 C3 2(3)
Au1 C1 N2 C3 -173(2)
N5 C1 N2 C11 -173(2)
Au1 C1 N2 C11 12(4)
C1 N2 C3 C4 -4(4)
C11 N2 C3 C4 171(2)
N2 C3 C4 N5 4(4)
N2 C1 N5 C4 0(3)
Au1 C1 N5 C4 174(2)
N2 C1 N5 C21 175(2)
Au1 C1 N5 C21 -11(4)
C3 C4 N5 C1 -2(4)
C3 C4 N5 C21 -177(2)
C1 N2 C11 C12 -94(3)
C3 N2 C11 C12 91(3)
C1 N2 C11 C16 89(3)
C3 N2 C11 C16 -85(3)
C16 C11 C12 C13 0.0
N2 C11 C12 C13 -177(2)
C16 C11 C12 C17 178(2)
N2 C11 C12 C17 1(2)
C11 C12 C13 C14 0.0
C17 C12 C13 C14 -178(2)
C12 C13 C14 C15 0.0
C13 C14 C15 C16 0.0
C14 C15 C16 C11 0.0
C14 C15 C16 C19 176(2)
C12 C11 C16 C15 0.0
N2 C11 C16 C15 176.7(19)
C12 C11 C16 C19 -176(2)
N2 C11 C16 C19 1(3)
C11 C12 C17 C171 -120(3)
C13 C12 C17 C171 58(3)
C11 C12 C17 C172 116(3)
C13 C12 C17 C172 -66(3)
C15 C16 C19 C192 63(3)
C11 C16 C19 C192 -121(3)
C15 C16 C19 C191 -58(3)
C11 C16 C19 C191 118(3)
C1 N5 C21 C22 -77(3)
C4 N5 C21 C22 97(3)
C1 N5 C21 C26 99(3)
C4 N5 C21 C26 -87(3)
C26 C21 C22 C23 0.0
N5 C21 C22 C23 176(2)
C26 C21 C22 C27 177(2)
N5 C21 C22 C27 -7(2)
C21 C22 C23 C24 0.0
C27 C22 C23 C24 -177(2)
C22 C23 C24 C25 0.0
C23 C24 C25 C26 0.0
C24 C25 C26 C21 0.0
C24 C25 C26 C29 -175(2)
C22 C21 C26 C25 0.0
N5 C21 C26 C25 -176(2)
C22 C21 C26 C29 175(2)
N5 C21 C26 C29 -1(2)
C21 C22 C27 C271 -124(3)
C23 C22 C27 C271 53(3)
C21 C22 C27 C272 117(2)
C23 C22 C27 C272 -66(3)
C25 C26 C29 C291 -50(3)
C21 C26 C29 C291 135(2)
C25 C26 C29 C292 68(3)
C21 C26 C29 C292 -107(3)
N10 C6 N7 C31 -178(2)
Au2 C6 N7 C31 5(5)
N10 C6 N7 C8 4(4)
Au2 C6 N7 C8 -174(3)
C6 N7 C8 C9 -4(4)
C31 N7 C8 C9 177(3)
N7 C8 C9 N10 3(4)
N7 C6 N10 C9 -2(4)
Au2 C6 N10 C9 175(3)
N7 C6 N10 C41 175(2)
Au2 C6 N10 C41 -8(5)
C8 C9 N10 C6 -1(4)
C8 C9 N10 C41 -178(3)
C6 N7 C31 C32 -81(3)
C8 N7 C31 C32 97(3)
C6 N7 C31 C36 102(3)
C8 N7 C31 C36 -79(3)
C36 C31 C32 C33 0.0
N7 C31 C32 C33 -176(2)
C36 C31 C32 C37 178(2)
N7 C31 C32 C37 1(2)
C31 C32 C33 C34 0.0
C37 C32 C33 C34 -178(2)
C32 C33 C34 C35 0.0
C33 C34 C35 C36 0.0
C34 C35 C36 C31 0.0
C34 C35 C36 C39 -178(2)
C32 C31 C36 C35 0.0
N7 C31 C36 C35 176(2)
C32 C31 C36 C39 178(2)
N7 C31 C36 C39 -5(3)
C31 C32 C37 C371 -116(3)
C33 C32 C37 C371 62(3)
C31 C32 C37 C372 123(3)
C33 C32 C37 C372 -60(3)
C35 C36 C39 C391 -72(3)
C31 C36 C39 C391 109(3)
C35 C36 C39 C392 46(3)
C31 C36 C39 C392 -132(3)
C6 N10 C41 C42 90(3)
C9 N10 C41 C42 -93(3)
C6 N10 C41 C46 -92(3)
C9 N10 C41 C46 85(3)
C46 C41 C42 C43 0.0
N10 C41 C42 C43 178(2)
C46 C41 C42 C47 172(2)
N10 C41 C42 C47 -10(2)
C41 C42 C43 C44 0.0
C47 C42 C43 C44 -172(2)
C42 C43 C44 C45 0.0
C43 C44 C45 C46 0.0
C44 C45 C46 C41 0.0
C44 C45 C46 C49 180(2)
C42 C41 C46 C45 0.0
N10 C41 C46 C45 -178(2)
C42 C41 C46 C49 -180(2)
N10 C41 C46 C49 2(2)
C43 C42 C47 C472 51(3)
C41 C42 C47 C472 -121(2)
C43 C42 C47 C471 -63(3)
C41 C42 C47 C471 124(2)
C45 C46 C49 C491 70(3)
C41 C46 C49 C491 -110(3)
C45 C46 C49 C492 -55(3)
C41 C46 C49 C492 124(3)
Au1 C50 C51 C52 70(28)
Au2 C50 C51 C52 -120(25)
Au1 C50 C51 Au2 -170(8)
C89 B1 C61 C62 -155.1(16)
C81 B1 C61 C62 -40(2)
C71 B1 C61 C62 87.1(19)
C89 B1 C61 C66 22(2)
C81 B1 C61 C66 136.8(17)
C71 B1 C61 C66 -96(2)
C66 C61 C62 F62 -177(3)
B1 C61 C62 F62 0(3)
C66 C61 C62 C63 0.0
B1 C61 C62 C63 177.1(17)
F62 C62 C63 F63 0(3)
C61 C62 C63 F63 -177(3)
F62 C62 C63 C64 178(2)
C61 C62 C63 C64 0.0
F63 C63 C64 F64 -3(3)
C62 C63 C64 F64 180(3)
F63 C63 C64 C65 177(3)
C62 C63 C64 C65 0.0
F64 C64 C65 F65 -7(3)
C63 C64 C65 F65 173(3)
F64 C64 C65 C66 -180(2)
C63 C64 C65 C66 0.0
F65 C65 C66 F66 0(2)
C64 C65 C66 F66 173(2)
F65 C65 C66 C61 -173(3)
C64 C65 C66 C61 0.0
C62 C61 C66 F66 -172(2)
B1 C61 C66 F66 11(3)
C62 C61 C66 C65 0.0
B1 C61 C66 C65 -177.0(17)
C89 B1 C71 C72 49.2(19)
C81 B1 C71 C72 -66(2)
C61 B1 C71 C72 169.6(15)
C89 B1 C71 C76 -131.1(17)
C81 B1 C71 C76 113.7(18)
C61 B1 C71 C76 -11(3)
C76 C71 C72 F72 -178(3)
B1 C71 C72 F72 1(3)
C76 C71 C72 C73 0.0
B1 C71 C72 C73 180(2)
F72 C72 C73 F73 -6(3)
C71 C72 C73 F73 175(3)
F72 C72 C73 C74 179(3)
C71 C72 C73 C74 0.0
F73 C73 C74 F74 3(3)
C72 C73 C74 F74 178(3)
F73 C73 C74 C75 -175(3)
C72 C73 C74 C75 0.0
F74 C74 C75 F75 5(3)
C73 C74 C75 F75 -178(2)
F74 C74 C75 C76 -178(3)
C73 C74 C75 C76 0.0
F75 C75 C76 F76 1(2)
C74 C75 C76 F76 -176(2)
F75 C75 C76 C71 178(2)
C74 C75 C76 C71 0.0
C72 C71 C76 F76 176(2)
B1 C71 C76 F76 -4(3)
C72 C71 C76 C75 0.0
B1 C71 C76 C75 -180(2)
C89 B1 C81 C82 54.6(19)
C61 B1 C81 C82 -63(2)
C71 B1 C81 C82 169.9(15)
C89 B1 C81 C86 -124.3(18)
C61 B1 C81 C86 117.7(16)
C71 B1 C81 C86 -9(3)
C86 C81 C82 F82 -176(2)
B1 C81 C82 F82 5(3)
C86 C81 C82 C83 0.0
B1 C81 C82 C83 -179(2)
F82 C82 C83 F83 -1(3)
C81 C82 C83 F83 -178(3)
F82 C82 C83 C84 177(2)
C81 C82 C83 C84 0.0
F83 C83 C84 F84 -1(3)
C82 C83 C84 F84 -179(3)
F83 C83 C84 C85 178(3)
C82 C83 C84 C85 0.0
F84 C84 C85 F85 0(3)
C83 C84 C85 F85 -179(3)
F84 C84 C85 C86 179(3)
C83 C84 C85 C86 0.0
F85 C85 C86 F86 2(3)
C84 C85 C86 F86 -177(2)
F85 C85 C86 C81 179(3)
C84 C85 C86 C81 0.0
C82 C81 C86 F86 177(3)
B1 C81 C86 F86 -4(3)
C82 C81 C86 C85 0.0
B1 C81 C86 C85 179(2)
C96 C91 C92 C93 0.0
C90 C91 C92 C93 -179(2)
C91 C92 C93 C94 0.0
C92 C93 C94 C95 0.0
C92 C93 C94 C97 -178(2)
C93 C94 C95 C96 0.0
C97 C94 C95 C96 178(3)
C94 C95 C96 C91 0.0
C92 C91 C96 C95 0.0
C90 C91 C96 C95 179(2)
